data_7249977
loop_
_publ_author_name
'Medvedev, Alexander G.'
'Mel'nik, Elena A.'
'Mikhaylov, Alexey A.'
'Mayorov, Nikita S.'
'Tripol'skaya, Tatiana A.'
'Lev, Ovadia'
'Prikhodchenko, Petr V.'
'Churakov, Andrei V.'

_publ_section_title
;
 Hydrogen bonding of H2O2 molecules in crystal structures of alkali metal
 and tetraethylammonium nitrate peroxosolvates
;
_journal_issue 13
_journal_name_full CrystEngComm
_journal_page_first 1896
_journal_page_last 1903
_journal_paper_doi 10.1039/D4CE01109K
_journal_volume 27
_journal_year 2025
_chemical_formula_moiety 'H2 O2, 2(N O3), H2 O, 2(Rb)'
_chemical_formula_sum 'H4 N2 O9 Rb2'
_chemical_formula_weight 346.99
_space_group_crystal_system orthorhombic
_space_group_IT_number 72
_space_group_name_Hall '-I 2 2c'
_space_group_name_H-M_alt 'I b a m'
_atom_sites_solution_hydrogens difmap
_atom_sites_solution_primary direct
_atom_sites_solution_secondary difmap
_audit_creation_method SHELXL-2019/2
_audit_update_record
;
2024-06-21 deposited with the CCDC.	2025-02-17 downloaded from the CCDC.
;
_cell_angle_alpha 90
_cell_angle_beta 90
_cell_angle_gamma 90
_cell_formula_units_Z 8
_cell_length_a 12.1429(11)
_cell_length_b 12.8212(11)
_cell_length_c 10.9801(9)
_cell_measurement_reflns_used 2630
_cell_measurement_temperature 120(2)
_cell_measurement_theta_max 30.42
_cell_measurement_theta_min 3.18
_cell_volume 1709.5(3)
_computing_cell_refinement 'SAINT (Bruker, 2008)'
_computing_data_collection '<i>APEX2</i> (Bruker, 2008)'
_computing_data_reduction 'SAINT (Bruker, 2008)'
_computing_structure_refinement 'SHELXL-2019/2 (Sheldrick, 2019)'
_computing_structure_solution 'SHELXTL (Sheldrick, 2008)'
_diffrn_ambient_temperature 120(2)
_diffrn_measured_fraction_theta_full 0.996
_diffrn_measured_fraction_theta_max 0.998
_diffrn_measurement_device_type 'Bruker SMART APEX II'
_diffrn_measurement_method \w
_diffrn_radiation_type MoK\a
_diffrn_radiation_wavelength 0.71073
_diffrn_reflns_av_R_equivalents 0.0698
_diffrn_reflns_av_unetI/netI 0.0407
_diffrn_reflns_Laue_measured_fraction_full 0.996
_diffrn_reflns_Laue_measured_fraction_max 0.998
_diffrn_reflns_limit_h_max 16
_diffrn_reflns_limit_h_min -16
_diffrn_reflns_limit_k_max 17
_diffrn_reflns_limit_k_min -15
_diffrn_reflns_limit_l_max 14
_diffrn_reflns_limit_l_min -14
_diffrn_reflns_number 9574
_diffrn_reflns_point_group_measured_fraction_full 0.996
_diffrn_reflns_point_group_measured_fraction_max 0.998
_diffrn_reflns_theta_full 25.242
_diffrn_reflns_theta_max 28.991
_diffrn_reflns_theta_min 2.310
_exptl_absorpt_coefficient_mu 11.482
_exptl_absorpt_correction_T_max 0.7461
_exptl_absorpt_correction_T_min 0.2810
_exptl_absorpt_correction_type multi-scan
_exptl_absorpt_process_details 'SADABS (Bruker, 2008)'
_exptl_crystal_colour colourless
_exptl_crystal_density_diffrn 2.697
_exptl_crystal_description prism
_exptl_crystal_F_000 1312
_exptl_crystal_size_max 0.250
_exptl_crystal_size_mid 0.150
_exptl_crystal_size_min 0.080
_refine_diff_density_max 0.677
_refine_diff_density_min -0.773
_refine_diff_density_rms 0.152
_refine_ls_extinction_method none
_refine_ls_goodness_of_fit_ref 1.079
_refine_ls_hydrogen_treatment refall
_refine_ls_matrix_type full
_refine_ls_number_parameters 88
_refine_ls_number_reflns 1199
_refine_ls_number_restraints 1
_refine_ls_restrained_S_all 1.078
_refine_ls_R_factor_all 0.0602
_refine_ls_R_factor_gt 0.0360
_refine_ls_shift/su_max 0.000
_refine_ls_shift/su_mean 0.000
_refine_ls_structure_factor_coef Fsqd
_refine_ls_weighting_details 'w=1/[\s^2^(Fo^2^)+19.4292P] where P=(Fo^2^+2Fc^2^)/3'
_refine_ls_weighting_scheme calc
_refine_ls_wR_factor_gt 0.0668
_refine_ls_wR_factor_ref 0.0735
_reflns_Friedel_coverage 0.000
_reflns_number_gt 817
_reflns_number_total 1199
_reflns_threshold_expression 'I > 2\s(I)'
_cod_data_source_file d4ce01109k2.cif
_cod_data_source_block a_CCDC1
_cod_depositor_comments 'Adding full bibliography for 7249976--7249979.cif.'
_cod_database_code 7249977
_shelx_shelxl_version_number 2019/2
_shelx_space_group_comment
;
The symmetry employed for this shelxl refinement is uniquely defined
by the following loop, which should always be used as a source of
symmetry information in preference to the above space-group names.
They are only intended as comments.
;
_shelx_estimated_absorpt_t_min 0.161
_shelx_estimated_absorpt_t_max 0.460

loop_
_space_group_symop_operation_xyz
'x, y, z'
'-x, -y, z'
'-x+1/2, y+1/2, -z'
'x+1/2, -y+1/2, -z'
'x+1/2, y+1/2, z+1/2'
'-x+1/2, -y+1/2, z+1/2'
'-x+1, y+1, -z+1/2'
'x+1, -y+1, -z+1/2'
'-x, -y, -z'
'x, y, -z'
'x-1/2, -y-1/2, z'
'-x-1/2, y-1/2, z'
'-x+1/2, -y+1/2, -z+1/2'
'x+1/2, y+1/2, -z+1/2'
'x, -y, z+1/2'
'-x, y, z+1/2'

loop_
_atom_site_label
_atom_site_type_symbol
_atom_site_fract_x
_atom_site_fract_y
_atom_site_fract_z
_atom_site_U_iso_or_equiv
_atom_site_adp_type
_atom_site_occupancy
_atom_site_site_symmetry_order
_atom_site_calc_flag
_atom_site_refinement_flags_posn
_atom_site_refinement_flags_adp
_atom_site_refinement_flags_occupancy
_atom_site_disorder_assembly
_atom_site_disorder_group
Rb1 Rb 0.66288(4) 0.500000 0.250000 0.01120(14) Uani 1 2 d S T P A .
Rb2 Rb 1.000000 0.33283(4) 0.750000 0.01684(15) Uani 1 2 d S T P . .
O1 O 0.721(3) 0.7124(14) 0.2114(8) 0.022(5) Uani 0.70(9) 1 d . . P A 1
O2 O 0.770(6) 0.7052(18) 0.218(2) 0.015(8) Uani 0.30(9) 1 d . . P A 2
H1 H 0.748(6) 0.733(4) 0.149(5) 0.029(16) Uiso 1 1 d . . . . .
O4 O 0.4890(3) 0.3672(2) 0.4012(3) 0.0216(8) Uani 1 1 d . . . . .
O5 O 0.6334(4) 0.4172(4) 0.500000 0.0183(11) Uani 1 2 d S T P A .
O6 O 0.8629(3) 0.5091(3) 0.4011(3) 0.0258(8) Uani 1 1 d . . . . .
O7 O 0.9197(4) 0.3734(3) 0.500000 0.0169(10) Uani 1 2 d S T P . .
N1 N 0.5381(5) 0.3849(4) 0.500000 0.0136(11) Uani 1 2 d S T P . .
N2 N 0.8817(5) 0.4638(4) 0.500000 0.0127(11) Uani 1 2 d S T P . .
O3 O 0.7659(4) 0.8107(4) 0.000000 0.0136(9) Uani 1 2 d DS T P . .
H31 H 0.833(4) 0.825(6) 0.000000 0.02(2) Uiso 1 2 d DS . P . .
H32 H 0.733(7) 0.869(5) 0.000000 0.04(3) Uiso 1 2 d DS . P . .

loop_
_atom_site_aniso_label
_atom_site_aniso_U_11
_atom_site_aniso_U_22
_atom_site_aniso_U_33
_atom_site_aniso_U_23
_atom_site_aniso_U_13
_atom_site_aniso_U_12
Rb1 0.0137(3) 0.0133(2) 0.0066(2) 0.0011(3) 0.000 0.000
Rb2 0.0301(3) 0.0115(3) 0.0090(3) 0.000 -0.0007(3) 0.000
O1 0.043(13) 0.014(4) 0.009(3) 0.001(3) -0.002(4) -0.018(6)
O2 0.03(2) 0.015(7) 0.005(7) -0.003(5) 0.000(8) 0.009(8)
O4 0.029(2) 0.0176(14) 0.0184(16) -0.0043(14) -0.0131(17) 0.0010(17)
O5 0.020(3) 0.023(3) 0.012(2) 0.000 0.000 -0.006(2)
O6 0.0245(17) 0.0231(18) 0.0297(19) 0.0159(17) -0.0141(14) -0.0085(17)
O7 0.031(3) 0.008(2) 0.012(2) 0.000 0.000 0.002(2)
N1 0.017(3) 0.011(3) 0.013(3) 0.000 0.000 0.005(2)
N2 0.015(3) 0.010(2) 0.013(3) 0.000 0.000 -0.003(2)
O3 0.018(3) 0.012(2) 0.011(2) 0.000 0.000 0.003(2)

loop_
_atom_type_symbol
_atom_type_description
_atom_type_scat_dispersion_real
_atom_type_scat_dispersion_imag
_atom_type_scat_source
H H 0.0000 0.0000 'International Tables Vol C Tables 4.2.6.8 and 6.1.1.4'
N N 0.0061 0.0033 'International Tables Vol C Tables 4.2.6.8 and 6.1.1.4'
O O 0.0106 0.0060 'International Tables Vol C Tables 4.2.6.8 and 6.1.1.4'
Rb Rb -0.9393 2.9676 'International Tables Vol C Tables 4.2.6.8 and 6.1.1.4'

loop_
_geom_angle_atom_site_label_1
_geom_angle_atom_site_label_2
_geom_angle_atom_site_label_3
_geom_angle
_geom_angle_site_symmetry_1
_geom_angle_site_symmetry_3
_geom_angle_publ_flag
O1 Rb1 O1 151.2(18) . 8_455 ?
O1 Rb1 O6 75.4(7) . 8_455 ?
O1 Rb1 O6 80.8(7) 8_455 8_455 ?
O1 Rb1 O6 80.8(7) . . ?
O1 Rb1 O6 75.4(7) 8_455 . ?
O6 Rb1 O6 68.81(15) 8_455 . ?
O1 Rb1 O2 139(2) . 8_455 ?
O1 Rb1 O2 11.9(4) 8_455 8_455 ?
O6 Rb1 O2 70.5(12) 8_455 8_455 ?
O6 Rb1 O2 66.7(8) . 8_455 ?
O6 Rb1 O2 66.7(8) 8_455 . ?
O6 Rb1 O2 70.5(12) . . ?
O2 Rb1 O2 128(2) 8_455 . ?
O1 Rb1 O5 120.72(19) . . ?
O1 Rb1 O5 63.2(3) 8_455 . ?
O6 Rb1 O5 127.40(12) 8_455 . ?
O6 Rb1 O5 65.92(11) . . ?
O2 Rb1 O5 68.0(8) 8_455 . ?
O2 Rb1 O5 118.7(6) . . ?
O1 Rb1 O5 63.2(3) . 15_564 ?
O1 Rb1 O5 120.72(19) 8_455 15_564 ?
O6 Rb1 O5 65.93(11) 8_455 15_564 ?
O6 Rb1 O5 127.40(12) . 15_564 ?
O5 Rb1 O5 166.12(19) . 15_564 ?
O1 Rb1 O4 127.7(5) . 7_545 ?
O1 Rb1 O4 72.1(7) 8_455 7_545 ?
O6 Rb1 O4 99.92(10) 8_455 7_545 ?
O6 Rb1 O4 147.03(10) . 7_545 ?
O5 Rb1 O4 103.53(11) . 7_545 ?
O5 Rb1 O4 67.53(11) 15_564 7_545 ?
O1 Rb1 O4 72.1(7) . 2_665 ?
O1 Rb1 O4 127.7(5) 8_455 2_665 ?
O6 Rb1 O4 147.03(10) 8_455 2_665 ?
O6 Rb1 O4 99.92(10) . 2_665 ?
O5 Rb1 O4 67.53(11) . 2_665 ?
O5 Rb1 O4 103.53(11) 15_564 2_665 ?
O4 Rb1 O4 104.41(15) 7_545 2_665 ?
O1 Rb1 O4 64.8(8) . 8_455 ?
O1 Rb1 O4 139.1(7) 8_455 8_455 ?
O6 Rb1 O4 105.94(9) 8_455 8_455 ?
O6 Rb1 O4 145.17(9) . 8_455 ?
O5 Rb1 O4 126.51(11) . 8_455 ?
O5 Rb1 O4 40.94(11) 15_564 8_455 ?
O4 Rb1 O4 66.93(10) 7_545 8_455 ?
O4 Rb1 O4 65.06(11) 2_665 8_455 ?
O1 Rb1 O4 139.1(7) . . ?
O1 Rb1 O4 64.8(8) 8_455 . ?
O6 Rb1 O4 145.17(9) 8_455 . ?
O6 Rb1 O4 105.94(9) . . ?
O2 Rb1 O4 75.8(12) 8_455 . ?
O2 Rb1 O4 146.2(5) . . ?
O5 Rb1 O4 40.94(11) . . ?
O5 Rb1 O4 126.51(11) 15_564 . ?
O4 Rb1 O4 65.06(11) 7_545 . ?
O4 Rb1 O4 66.93(10) 2_665 . ?
O4 Rb1 O4 96.82(13) 8_455 . ?
O2 Rb2 O7 66.1(5) 15_565 . ?
O2 Rb2 O7 117.7(4) 9_766 . ?
O7 Rb2 O7 159.77(17) 7_646 . ?
O7 Rb2 O4 131.71(11) 7_646 4_556 ?
O7 Rb2 O4 68.24(10) . 4_556 ?
O7 Rb2 O4 68.23(10) 7_646 6_655 ?
O7 Rb2 O4 131.71(11) . 6_655 ?
O4 Rb2 O4 66.02(13) 4_556 6_655 ?
O7 Rb2 O6 64.30(11) 7_646 15_565 ?
O7 Rb2 O6 101.78(10) . 15_565 ?
O4 Rb2 O6 144.54(9) 4_556 15_565 ?
O4 Rb2 O6 106.31(10) 6_655 15_565 ?
O7 Rb2 O6 101.78(10) 7_646 9_766 ?
O7 Rb2 O6 64.30(11) . 9_766 ?
O4 Rb2 O6 106.31(10) 4_556 9_766 ?
O4 Rb2 O6 144.54(9) 6_655 9_766 ?
O6 Rb2 O6 98.45(15) 15_565 9_766 ?
O7 Rb2 O1 104.1(2) 7_646 3_646 ?
O7 Rb2 O1 86.0(3) . 3_646 ?
O4 Rb2 O1 67.80(17) 4_556 3_646 ?
O4 Rb2 O1 63.2(2) 6_655 3_646 ?
O6 Rb2 O1 77.82(17) 15_565 3_646 ?
O6 Rb2 O1 148.9(2) 9_766 3_646 ?
O7 Rb2 O1 86.0(3) 7_646 5_545 ?
O7 Rb2 O1 104.1(2) . 5_545 ?
O4 Rb2 O1 63.2(2) 4_556 5_545 ?
O4 Rb2 O1 67.80(17) 6_655 5_545 ?
O6 Rb2 O1 148.9(2) 15_565 5_545 ?
O6 Rb2 O1 77.82(17) 9_766 5_545 ?
O1 Rb2 O1 120.8(4) 3_646 5_545 ?
O7 Rb2 O6 40.36(10) 7_646 16_755 ?
O7 Rb2 O6 121.24(11) . 16_755 ?
O4 Rb2 O6 151.61(9) 4_556 16_755 ?
O4 Rb2 O6 106.42(9) 6_655 16_755 ?
O6 Rb2 O6 63.23(10) 15_565 16_755 ?
O6 Rb2 O6 62.95(11) 9_766 16_755 ?
O1 Rb2 O6 135.39(17) 3_646 16_755 ?
O1 Rb2 O6 88.4(2) 5_545 16_755 ?
O7 Rb2 O6 121.24(11) 7_646 10_556 ?
O7 Rb2 O6 40.35(10) . 10_556 ?
O4 Rb2 O6 106.42(9) 4_556 10_556 ?
O4 Rb2 O6 151.61(9) 6_655 10_556 ?
O6 Rb2 O6 62.95(11) 15_565 10_556 ?
O6 Rb2 O6 63.23(10) 9_766 10_556 ?
O1 Rb2 O6 88.4(2) 3_646 10_556 ?
O1 Rb2 O6 135.39(17) 5_545 10_556 ?
O6 Rb2 O6 92.26(12) 16_755 10_556 ?
O1 O1 Rb1 131.6(18) 13_665 . ?
O1 O1 Rb2 90(3) 13_665 5_454 ?
Rb1 O1 Rb2 103.8(10) . 5_454 ?
O1 O1 Rb2 65(3) 13_665 9_766 ?
Rb1 O1 Rb2 93.7(10) . 9_766 ?
Rb2 O1 Rb2 155.0(3) 5_454 9_766 ?
O1 O1 H1 95(5) 13_665 . ?
Rb1 O1 H1 123(4) . . ?
Rb2 O1 H1 107(6) 5_454 . ?
Rb2 O1 H1 76(6) 9_766 . ?
O2 O2 Rb1 120(5) 13_665 . ?
Rb2 O2 Rb1 105.4(9) 9_766 . ?
O2 O2 H1 89(5) 13_665 . ?
Rb2 O2 H1 118(6) 9_766 . ?
Rb1 O2 H1 109(6) . . ?
N1 O4 Rb1 131.6(3) . 2_665 ?
N1 O4 Rb2 126.8(3) . 6_654 ?
Rb1 O4 Rb2 101.63(9) 2_665 6_654 ?
N1 O4 Rb1 92.2(3) . . ?
Rb1 O4 Rb1 79.38(8) 2_665 . ?
Rb2 O4 Rb1 97.85(10) 6_654 . ?
N1 O5 Rb1 103.55(14) . 10_556 ?
N1 O5 Rb1 103.55(14) . . ?
Rb1 O5 Rb1 135.57(17) 10_556 . ?
N2 O6 Rb1 128.4(3) . . ?
N2 O6 Rb2 131.9(3) . 9_766 ?
Rb1 O6 Rb2 99.63(9) . 9_766 ?
N2 O6 Rb2 91.5(3) . 10_556 ?
Rb1 O6 Rb2 96.16(10) . 10_556 ?
Rb2 O6 Rb2 84.64(9) 9_766 10_556 ?
N2 O7 Rb2 106.56(12) . 10_556 ?
N2 O7 Rb2 106.56(12) . . ?
Rb2 O7 Rb2 136.13(17) 10_556 . ?
O5 N1 O4 120.5(3) . 10_556 ?
O5 N1 O4 120.5(3) . . ?
O4 N1 O4 119.1(6) 10_556 . ?
O5 N1 Rb1 56.29(12) . 10_556 ?
O4 N1 Rb1 66.5(2) 10_556 10_556 ?
O4 N1 Rb1 165.2(4) . 10_556 ?
O5 N1 Rb1 56.29(12) . . ?
O4 N1 Rb1 165.2(4) 10_556 . ?
O4 N1 Rb1 66.5(2) . . ?
Rb1 N1 Rb1 104.77(15) 10_556 . ?
O7 N2 O6 119.9(3) . . ?
O7 N2 O6 119.9(3) . 10_556 ?
O6 N2 O6 120.2(6) . 10_556 ?
O7 N2 Rb2 53.60(11) . 10_556 ?
O6 N2 Rb2 67.7(2) . 10_556 ?
O6 N2 Rb2 166.1(4) 10_556 10_556 ?
O7 N2 Rb2 53.60(11) . . ?
O6 N2 Rb2 166.1(4) . . ?
O6 N2 Rb2 67.7(2) 10_556 . ?
Rb2 N2 Rb2 102.34(14) 10_556 . ?
H31 O3 H32 106(8) . . ?

loop_
_geom_bond_atom_site_label_1
_geom_bond_atom_site_label_2
_geom_bond_distance
_geom_bond_site_symmetry_2
_geom_bond_publ_flag
Rb1 O1 2.846(10) . ?
Rb1 O1 2.846(10) 8_455 ?
Rb1 O6 2.943(3) 8_455 ?
Rb1 O6 2.943(3) . ?
Rb1 O2 2.96(4) 8_455 ?
Rb1 O2 2.96(4) . ?
Rb1 O5 2.9651(18) . ?
Rb1 O5 2.9651(18) 15_564 ?
Rb1 O4 3.010(3) 7_545 ?
Rb1 O4 3.010(3) 2_665 ?
Rb1 O4 3.180(4) 8_455 ?
Rb1 O4 3.180(4) . ?
Rb2 O2 2.85(7) 15_565 ?
Rb2 O2 2.85(7) 9_766 ?
Rb2 O7 2.9592(18) 7_646 ?
Rb2 O7 2.9592(18) . ?
Rb2 O4 3.058(3) 4_556 ?
Rb2 O4 3.058(3) 6_655 ?
Rb2 O6 3.104(3) 15_565 ?
Rb2 O6 3.104(3) 9_766 ?
Rb2 O1 3.13(4) 3_646 ?
Rb2 O1 3.13(4) 5_545 ?
Rb2 O6 3.261(4) 16_755 ?
Rb2 O6 3.261(4) 10_556 ?
O1 O1 1.46(3) 13_665 ?
O1 H1 0.80(6) . ?
O2 O2 1.43(4) 13_665 ?
O2 H1 0.89(7) . ?
O4 N1 1.258(4) . ?
O5 N1 1.229(7) . ?
O6 N2 1.253(4) . ?
O7 N2 1.247(7) . ?
O3 H31 0.84(5) . ?
O3 H32 0.84(5) . ?

loop_
_geom_hbond_atom_site_label_D
_geom_hbond_atom_site_label_H
_geom_hbond_atom_site_label_A
_geom_hbond_distance_DH
_geom_hbond_distance_HA
_geom_hbond_distance_DA
_geom_hbond_angle_DHA
_geom_hbond_site_symmetry_A
_geom_hbond_publ_flag
O1^a H1 O3 0.80(6) 1.93(6) 2.696(9) 160(7) . yes
O2^b H1 O3 0.89(7) 1.93(6) 2.75(2) 155(8) . yes
O3 H31 O4 0.84(5) 2.25(4) 3.007(6) 150.9(10) 5_554 yes
O3 H31 O4 0.84(5) 2.25(4) 3.007(6) 150.9(10) 14 yes
O3 H32 O6 0.84(5) 2.24(5) 2.994(6) 150(2) 6_664 yes
O3 H32 O6 0.84(5) 2.24(5) 2.994(6) 150(2) 13_665 yes

loop_
_geom_torsion_atom_site_label_1
_geom_torsion_atom_site_label_2
_geom_torsion_atom_site_label_3
_geom_torsion_atom_site_label_4
_geom_torsion
_geom_torsion_site_symmetry_1
_geom_torsion_site_symmetry_2
_geom_torsion_site_symmetry_3
_geom_torsion_site_symmetry_4
_geom_torsion_publ_flag
Rb1 O5 N1 O4 -18.5(6) 10_556 . . 10_556 ?
Rb1 O5 N1 O4 -163.0(4) . . . 10_556 ?
Rb1 O5 N1 O4 163.0(4) 10_556 . . . ?
Rb1 O5 N1 O4 18.5(6) . . . . ?
Rb1 O5 N1 Rb1 -144.5(3) . . . 10_556 ?
Rb1 O5 N1 Rb1 144.5(3) 10_556 . . . ?
Rb1 O4 N1 O5 -94.5(6) 2_665 . . . ?
Rb2 O4 N1 O5 84.8(6) 6_654 . . . ?
Rb1 O4 N1 O5 -16.7(5) . . . . ?
Rb1 O4 N1 O4 86.9(6) 2_665 . . 10_556 ?
Rb2 O4 N1 O4 -93.8(6) 6_654 . . 10_556 ?
Rb1 O4 N1 O4 164.7(4) . . . 10_556 ?
Rb1 O4 N1 Rb1 -21.7(17) 2_665 . . 10_556 ?
Rb2 O4 N1 Rb1 157.6(11) 6_654 . . 10_556 ?
Rb1 O4 N1 Rb1 56.1(14) . . . 10_556 ?
Rb1 O4 N1 Rb1 -77.8(3) 2_665 . . . ?
Rb2 O4 N1 Rb1 101.5(3) 6_654 . . . ?
Rb2 O7 N2 O6 14.5(6) 10_556 . . . ?
Rb2 O7 N2 O6 165.3(4) . . . . ?
Rb2 O7 N2 O6 -165.3(4) 10_556 . . 10_556 ?
Rb2 O7 N2 O6 -14.5(6) . . . 10_556 ?
Rb2 O7 N2 Rb2 150.8(4) . . . 10_556 ?
Rb2 O7 N2 Rb2 -150.8(4) 10_556 . . . ?
Rb1 O6 N2 O7 86.5(6) . . . . ?
Rb2 O6 N2 O7 -96.7(6) 9_766 . . . ?
Rb2 O6 N2 O7 -12.5(5) 10_556 . . . ?
Rb1 O6 N2 O6 -93.7(6) . . . 10_556 ?
Rb2 O6 N2 O6 83.0(7) 9_766 . . 10_556 ?
Rb2 O6 N2 O6 167.2(5) 10_556 . . 10_556 ?
Rb1 O6 N2 Rb2 99.1(3) . . . 10_556 ?
Rb2 O6 N2 Rb2 -84.2(3) 9_766 . . 10_556 ?
Rb1 O6 N2 Rb2 144.8(12) . . . . ?
Rb2 O6 N2 Rb2 -38.4(16) 9_766 . . . ?
Rb2 O6 N2 Rb2 45.7(14) 10_556 . . . ?
